data_7203891
loop_
_publ_author_name
'Soh\'ar, P\'al'
'Forr\'o, Enik'
'L\'az\'ar, L\'aszl\'o'
'Bern\'ath, G\'abor'
'Sillanp\"a\"a, Reijo'
'F\"ul\"op, Ferenc'

_publ_section_title
;
 Synthesis and stereochemistry of stereoisomeric
 1,2,3-oxathiazino[4,3-a]isoquinolines
;
_journal_issue 2
_journal_name_full 'Journal of the Chemical Society, Perkin Transactions 2'
_journal_page_first 287
_journal_paper_doi 10.1039/a907236e
_journal_year 2000
_chemical_formula_moiety 'C14 H19 N O4 S '
_chemical_formula_sum 'C14 H19 N O4 S'
_chemical_formula_weight 297.37
_space_group_IT_number 2
_symmetry_cell_setting triclinic
_symmetry_Int_Tables_number 2
_symmetry_space_group_name_Hall '-P 1'
_symmetry_space_group_name_H-M 'P -1'
_cell_angle_alpha 96.680(7)
_cell_angle_beta 112.885(5)
_cell_angle_gamma 81.562(7)
_cell_formula_units_Z 2
_cell_length_a 9.2390(7)
_cell_length_b 10.0433(8)
_cell_length_c 8.7398(6)
_cell_measurement_reflns_used 25
_cell_measurement_temperature 294.2
_cell_measurement_theta_max 23.4
_cell_measurement_theta_min 20.4
_cell_volume 737.48(10)
_computing_cell_refinement 'MSC/AFC Diffractometer Control'
_computing_data_collection 'MSC/AFC Diffractometer Control'
_computing_data_reduction 'teXsan for Windows (MSC, 1997)'
_computing_publication_material 'teXsan for Windows (MSC, 1997)'
_computing_structure_refinement 'teXsan for Windows (MSC, 1997)'
_computing_structure_solution
;
SAPI91 (Fan, 1991)
;
_diffrn_ambient_temperature 294.2
_diffrn_measurement_device 'Rigaku AFC5S'
_diffrn_measurement_method \w-2\q
_diffrn_orient_matrix_UB_11 -0.06399
_diffrn_orient_matrix_UB_12 -0.04321
_diffrn_orient_matrix_UB_13 -0.11015
_diffrn_orient_matrix_UB_21 -0.07115
_diffrn_orient_matrix_UB_22 -0.02736
_diffrn_orient_matrix_UB_23 0.04976
_diffrn_orient_matrix_UB_31 -0.06941
_diffrn_orient_matrix_UB_32 0.08694
_diffrn_orient_matrix_UB_33 -0.02969
_diffrn_radiation_detector 'scintillation counter'
_diffrn_radiation_monochromator graphite
_diffrn_radiation_source 'X-ray tube'
_diffrn_radiation_type 'Mo K\a'
_diffrn_radiation_wavelength 0.7107
_diffrn_reflns_av_R_equivalents 0.01260
_diffrn_reflns_av_sigmaI/netI 0.046
_diffrn_reflns_limit_h_max 10
_diffrn_reflns_limit_h_min 0
_diffrn_reflns_limit_k_max 11
_diffrn_reflns_limit_k_min -11
_diffrn_reflns_limit_l_max 10
_diffrn_reflns_limit_l_min -10
_diffrn_reflns_number 2766
_diffrn_reflns_reduction_process 'Lp corrections applied'
_diffrn_reflns_theta_max 25.02
_diffrn_reflns_theta_min 2.06
_diffrn_standards_decay_% -0.57
_diffrn_standards_interval_count 150
_diffrn_standards_number 3
_exptl_absorpt_coefficient_mu 0.232
_exptl_absorpt_correction_type none
_exptl_crystal_colour colourless
_exptl_crystal_density_diffrn 1.339
_exptl_crystal_density_meas ?
_exptl_crystal_description prism
_exptl_crystal_F_000 316.00
_exptl_crystal_size_max 0.32
_exptl_crystal_size_mid 0.26
_exptl_crystal_size_min 0.22
_refine_diff_density_max 0.17
_refine_diff_density_min -0.21
_refine_ls_extinction_method none
_refine_ls_goodness_of_fit_all 1.686
_refine_ls_goodness_of_fit_ref 1.690
_refine_ls_hydrogen_treatment mixed
_refine_ls_matrix_type full
_refine_ls_number_constraints 0
_refine_ls_number_parameters 211
_refine_ls_number_reflns 1912
_refine_ls_number_restraints 0
_refine_ls_R_factor_all 0.0350
_refine_ls_R_factor_gt 0.0350
_refine_ls_shift/su_max 0.0100
_refine_ls_shift/su_mean 0.0020
_refine_ls_structure_factor_coef F
_refine_ls_weighting_details 'w = 1/[\s^2^(Fo) + 0.00022|Fo|^2^]'
_refine_ls_weighting_scheme sigma
_refine_ls_wR_factor_all 0.0439
_refine_ls_wR_factor_ref 0.0440
_reflns_number_gt 1912
_reflns_number_total 2590
_reflns_threshold_expression I>3.00\s(I)
_cod_data_source_file a907236e.txt
_cod_data_source_block '_10'
_cod_original_cell_volume 737.5(1)
_cod_original_formula_sum 'C14 H19 N O4 S '
_cod_database_code 7203891

loop_
_symmetry_equiv_pos_as_xyz
'   +x,   +y,   +z'
'   -x,   -y,   -z'

loop_
_atom_site_label
_atom_site_fract_x
_atom_site_fract_y
_atom_site_fract_z
_atom_site_U_iso_or_equiv
_atom_site_occupancy
_atom_site_adp_type
_atom_site_calc_flag
_atom_site_calc_attached_atom
S(4) 0.70928(6) 0.44997(5) 0.66677(6) 0.0528(1) 1.000 Uani d ?
O(1) 1.3058(1) 0.9291(1) 0.6120(1) 0.0571(4) 1.000 Uani d ?
O(2) 1.3734(1) 0.8841(1) 0.9198(1) 0.0465(3) 1.000 Uani d ?
O(3) 0.5973(1) 0.5586(1) 0.7375(2) 0.0648(4) 1.000 Uani d ?
O(4) 0.8203(2) 0.3771(1) 0.8090(2) 0.0609(4) 1.000 Uani d ?
N(5) 0.8155(2) 0.5510(1) 0.6261(2) 0.0407(4) 1.000 Uani d ?
C(1) 0.7823(2) 0.7349(2) 0.8320(2) 0.0453(5) 1.000 Uani d ?
C(2) 0.6828(3) 0.6488(2) 0.8759(3) 0.0593(7) 1.000 Uani d ?
C(6) 0.7281(2) 0.6187(2) 0.4694(2) 0.0516(6) 1.000 Uani d ?
C(7) 0.8444(2) 0.6688(2) 0.4133(2) 0.0493(5) 1.000 Uani d ?
C(7A) 0.9759(2) 0.7328(2) 0.5541(2) 0.0382(4) 1.000 Uani d ?
C(8) 1.0754(2) 0.8044(2) 0.5165(2) 0.0445(5) 1.000 Uani d ?
C(9) 1.2044(2) 0.8562(2) 0.6388(2) 0.0409(5) 1.000 Uani d ?
C(10) 1.2393(2) 0.8335(2) 0.8062(2) 0.0374(4) 1.000 Uani d ?
C(11) 1.1414(2) 0.7639(2) 0.8441(2) 0.0373(4) 1.000 Uani d ?
C(11A) 1.0064(2) 0.7153(2) 0.7196(2) 0.0342(4) 1.000 Uani d ?
C(11B) 0.9004(2) 0.6428(2) 0.7695(2) 0.0354(4) 1.000 Uani d ?
C(12) 0.8605(2) 0.8271(2) 0.9842(3) 0.0608(6) 1.000 Uani d ?
C(13) 1.2765(2) 0.9494(2) 0.4445(2) 0.0605(6) 1.000 Uani d ?
C(14) 1.4148(2) 0.8609(2) 1.0900(2) 0.0568(6) 1.000 Uani d ?
H(1) 0.713(2) 0.790(2) 0.746(2) 0.054 1.000 Uiso d ?
H(2) 0.752(2) 0.594(2) 0.972(2) 0.071 1.000 Uiso d ?
H(3) 0.602(2) 0.706(2) 0.902(2) 0.071 1.000 Uiso d ?
H(4) 0.650(2) 0.696(2) 0.480(2) 0.062 1.000 Uiso d ?
H(5) 0.677(2) 0.556(2) 0.393(2) 0.062 1.000 Uiso d ?
H(6) 0.788(2) 0.735(2) 0.324(2) 0.059 1.000 Uiso d ?
H(7) 0.890(2) 0.593(2) 0.360(2) 0.059 1.000 Uiso d ?
H(8) 1.052(2) 0.813(2) 0.401(2) 0.053 1.000 Uiso d ?
H(9) 1.161(2) 0.746(2) 0.952(2) 0.045 1.000 Uiso d ?
H(11b) 0.966(2) 0.589(2) 0.856(2) 0.042 1.000 Uiso d ?
H(11) 0.9084 0.8922 0.9548 0.073 1.000 Uiso c ?
H(12) 0.9388 0.7751 1.0685 0.073 1.000 Uiso c ?
H(13) 0.7830 0.8717 1.0246 0.073 1.000 Uiso c ?
H(14) 1.3518 1.0029 0.4412 0.073 1.000 Uiso c ?
H(15) 1.1731 0.9944 0.3940 0.073 1.000 Uiso c ?
H(16) 1.2847 0.8647 0.3860 0.073 1.000 Uiso c ?
H(17) 1.4369 0.7667 1.1040 0.068 1.000 Uiso c ?
H(18) 1.3294 0.8963 1.1230 0.068 1.000 Uiso c ?
H(19) 1.5057 0.9043 1.1567 0.068 1.000 Uiso c ?

loop_
_atom_site_aniso_label
_atom_site_aniso_U_11
_atom_site_aniso_U_22
_atom_site_aniso_U_33
_atom_site_aniso_U_12
_atom_site_aniso_U_13
_atom_site_aniso_U_23
S(4) 0.0514(3) 0.0578(3) 0.0507(3) -0.0243(2) 0.0136(2) 0.0075(2)
O(1) 0.0635(8) 0.0731(9) 0.0478(7) -0.0358(7) 0.0261(6) 0.0018(6)
O(2) 0.0423(7) 0.0619(8) 0.0376(6) -0.0224(6) 0.0135(5) -0.0032(5)
O(3) 0.0401(7) 0.083(1) 0.0785(9) -0.0166(6) 0.0258(7) 0.0082(7)
O(4) 0.0714(9) 0.0553(8) 0.0560(8) -0.0142(7) 0.0179(7) 0.0171(6)
N(5) 0.0394(8) 0.0453(8) 0.0359(7) -0.0135(6) 0.0092(6) 0.0038(6)
C(1) 0.040(1) 0.048(1) 0.051(1) 0.0037(7) 0.0209(8) 0.0112(7)
C(2) 0.049(1) 0.069(1) 0.074(1) -0.0066(9) 0.039(1) 0.004(1)
C(6) 0.046(1) 0.068(1) 0.037(1) -0.022(1) 0.0038(8) 0.0095(9)
C(7) 0.050(1) 0.066(1) 0.0314(9) -0.0201(9) 0.0088(7) 0.0049(8)
C(7A) 0.0388(9) 0.044(1) 0.0326(8) -0.0071(7) 0.0135(7) 0.0022(7)
C(8) 0.051(1) 0.055(1) 0.0328(9) -0.0159(8) 0.0182(7) 0.0032(8)
C(9) 0.0444(9) 0.046(1) 0.0390(8) -0.0125(8) 0.0205(7) 0.0017(7)
C(10) 0.0363(8) 0.0419(9) 0.0351(8) -0.0096(7) 0.0145(7) -0.0035(7)
C(11) 0.0404(9) 0.044(1) 0.0291(8) -0.0088(7) 0.0139(7) 0.0022(7)
C(11A) 0.0341(8) 0.0369(9) 0.0327(7) -0.0044(7) 0.0135(6) 0.0030(7)
C(11B) 0.0332(8) 0.0395(9) 0.0319(8) -0.0055(7) 0.0092(7) 0.0059(6)
C(12) 0.069(1) 0.057(1) 0.065(1) -0.004(1) 0.038(1) -0.0076(9)
C(13) 0.076(1) 0.068(1) 0.057(1) -0.026(1) 0.039(1) 0.007(1)
C(14) 0.050(1) 0.080(1) 0.0368(9) -0.024(1) 0.0077(8) 0.0022(9)

loop_
_atom_type_symbol
_atom_type_oxidation_number
_atom_type_number_in_cell
_atom_type_scat_dispersion_real
_atom_type_scat_dispersion_imag
_atom_type_scat_source
C 0 28 0.002 0.002
;International Tables for Crystallography
(1992, Vol. C, Table 6.1.1.2)
;
H 0 38 0.000 0.000
;International Tables for Crystallography
(1992, Vol. C, Table 6.1.1.2)
;
N 0 2 0.004 0.003
;International Tables for Crystallography
(1992, Vol. C, Table 6.1.1.2)
;
O 0 8 0.008 0.006
;International Tables for Crystallography
(1992, Vol. C, Table 6.1.1.2)
;
S 0 2 0.110 0.124
;International Tables for Crystallography
(1992, Vol. C, Table 6.1.1.2)
;

loop_
_geom_angle_atom_site_label_1
_geom_angle_atom_site_label_2
_geom_angle_atom_site_label_3
_geom_angle
_geom_angle_site_symmetry_1
_geom_angle_site_symmetry_2
_geom_angle_site_symmetry_3
_geom_angle_publ_flag
O3 S4 O4 106.3(1) . . . ?
O3 S4 N5 101.32(9) . . . ?
O4 S4 N5 105.25(9) . . . ?
C9 O1 C13 116.8(2) . . . ?
C10 O2 C14 117.2(2) . . . ?
S4 O3 C2 114.6(1) . . . ?
S4 N5 C6 113.1(1) . . . ?
S4 N5 C11B 114.6(1) . . . ?
C6 N5 C11B 114.0(2) . . . ?
C2 C1 C11B 109.8(2) . . . ?
C2 C1 C12 107.8(2) . . . ?
C2 C1 H1 108(1) . . . no
C11B C1 C12 113.9(2) . . . ?
C11B C1 H1 109(1) . . . no
C12 C1 H1 108(1) . . . no
O3 C2 C1 113.1(2) . . . ?
O3 C2 H2 109(2) . . . no
O3 C2 H3 105(2) . . . no
C1 C2 H2 110(1) . . . no
C1 C2 H3 109(2) . . . no
H2 C2 H3 111(2) . . . no
N5 C6 C7 109.1(2) . . . ?
N5 C6 H4 113(1) . . . no
N5 C6 H5 107(2) . . . no
C7 C6 H4 109(1) . . . no
C7 C6 H5 109(2) . . . no
H4 C6 H5 110(2) . . . no
C6 C7 C7A 113.2(2) . . . ?
C6 C7 H6 110(1) . . . no
C6 C7 H7 108(1) . . . no
C7A C7 H6 110(1) . . . no
C7A C7 H7 109(1) . . . no
H6 C7 H7 106(2) . . . no
C7 C7A C8 119.0(2) . . . ?
C7 C7A C11A 121.7(2) . . . ?
C8 C7A C11A 119.2(2) . . . ?
C7A C8 C9 121.8(2) . . . ?
C7A C8 H8 117(1) . . . no
C9 C8 H8 121(1) . . . no
O1 C9 C8 125.3(2) . . . ?
O1 C9 C10 115.7(2) . . . ?
C8 C9 C10 119.0(2) . . . ?
O2 C10 C9 115.3(2) . . . ?
O2 C10 C11 125.3(2) . . . ?
C9 C10 C11 119.4(2) . . . ?
C10 C11 C11A 121.5(2) . . . ?
C10 C11 H9 122(1) . . . no
C11A C11 H9 117(1) . . . no
C7A C11A C11 119.0(2) . . . ?
C7A C11A C11B 121.9(2) . . . ?
C11 C11A C11B 119.1(2) . . . ?
N5 C11B C1 110.6(2) . . . ?
N5 C11B C11A 108.3(2) . . . ?
N5 C11B H11B 107(1) . . . no
C1 C11B C11A 115.5(2) . . . ?
C1 C11B H11B 107(1) . . . no
C11A C11B H11B 107(1) . . . no
C1 C12 H11 109.5 . . . no
C1 C12 H12 109.5 . . . no
C1 C12 H13 109.5 . . . no
H11 C12 H12 109.5 . . . no
H11 C12 H13 109.5 . . . no
H12 C12 H13 109.5 . . . no
O1 C13 H14 109.5 . . . no
O1 C13 H15 109.5 . . . no
O1 C13 H16 109.5 . . . no
H14 C13 H15 109.5 . . . no
H14 C13 H16 109.5 . . . no
H15 C13 H16 109.5 . . . no
O2 C14 H17 109.5 . . . no
O2 C14 H18 109.5 . . . no
O2 C14 H19 109.5 . . . no
H17 C14 H18 109.5 . . . no
H17 C14 H19 109.5 . . . no
H18 C14 H19 109.5 . . . no

loop_
_geom_bond_atom_site_label_1
_geom_bond_atom_site_label_2
_geom_bond_distance
_geom_bond_site_symmetry_1
_geom_bond_site_symmetry_2
_geom_bond_publ_flag
S4 O3 1.628(2) . . ?
S4 O4 1.460(2) . . ?
S4 N5 1.663(2) . . ?
O1 C9 1.371(2) . . ?
O1 C13 1.415(3) . . ?
O2 C10 1.375(2) . . ?
O2 C14 1.423(2) . . ?
O3 C2 1.456(3) . . ?
N5 C6 1.479(3) . . ?
N5 C11B 1.488(2) . . ?
C1 C2 1.525(3) . . ?
C1 C11B 1.547(3) . . ?
C1 C12 1.521(3) . . ?
C1 H1 0.95(2) . . no
C2 H2 1.00(3) . . no
C2 H3 0.95(3) . . no
C6 C7 1.508(3) . . ?
C6 H4 1.00(2) . . no
C6 H5 0.90(2) . . no
C7 C7A 1.512(3) . . ?
C7 H6 1.01(2) . . no
C7 H7 0.98(2) . . no
C7A C8 1.398(3) . . ?
C7A C11A 1.389(3) . . ?
C8 C9 1.377(3) . . ?
C8 H8 0.96(2) . . no
C9 C10 1.410(3) . . ?
C10 C11 1.374(3) . . ?
C11 C11A 1.406(3) . . ?
C11 H9 0.92(2) . . no
C11A C11B 1.515(3) . . ?
C11B H11B 0.94(2) . . no
C12 H11 0.95 . . no
C12 H12 0.95 . . no
C12 H13 0.95 . . no
C13 H14 0.95 . . no
C13 H15 0.95 . . no
C13 H16 0.95 . . no
C14 H17 0.95 . . no
C14 H18 0.95 . . no
C14 H19 0.95 . . no

loop_
_geom_contact_atom_site_label_1
_geom_contact_atom_site_label_2
_geom_contact_distance
_geom_contact_site_symmetry_1
_geom_contact_site_symmetry_2
_geom_contact_publ_flag
? ? ? ? ? ?

loop_
_geom_torsion_atom_site_label_1
_geom_torsion_atom_site_label_2
_geom_torsion_atom_site_label_3
_geom_torsion_atom_site_label_4
_geom_torsion_site_symmetry_1
_geom_torsion_site_symmetry_2
_geom_torsion_site_symmetry_3
_geom_torsion_site_symmetry_4
_geom_torsion
_geom_torsion_publ_flag
S4 O3 C2 C1 . . . . 60.5(3) no
S4 N5 C6 C7 . . . . -161.2(2) no
S4 N5 C11B C1 . . . . -59.3(2) no
S4 N5 C11B C11A . . . . 173.2(1) no
O1 C9 C8 C7A . . . . -179.0(2) no
O1 C9 C10 O2 . . . . -1.9(3) no
O1 C9 C10 C11 . . . . 178.6(2) no
O2 C10 C9 C8 . . . . 177.6(2) no
O2 C10 C11 C11A . . . . -179.9(2) no
O3 S4 N5 C6 . . . . -78.0(2) no
O3 S4 N5 C11B . . . . 54.9(2) no
O3 C2 C1 C11B . . . . -57.2(3) no
O3 C2 C1 C12 . . . . 178.2(2) no
O4 S4 O3 C2 . . . . 55.2(2) no
O4 S4 N5 C6 . . . . 171.4(2) no
O4 S4 N5 C11B . . . . -55.7(2) no
N5 S4 O3 C2 . . . . -54.5(2) no
N5 C6 C7 C7A . . . . -42.3(3) no
N5 C11B C1 C2 . . . . 56.1(2) no
N5 C11B C1 C12 . . . . 177.1(2) no
N5 C11B C11A C7A . . . . 23.9(3) no
N5 C11B C11A C11 . . . . -154.7(2) no
C1 C11B N5 C6 . . . . 73.2(2) no
C1 C11B C11A C7A . . . . -100.8(2) no
C1 C11B C11A C11 . . . . 80.7(2) no
C2 C1 C11B C11A . . . . 179.4(2) no
C6 N5 C11B C11A . . . . -54.3(2) no
C6 C7 C7A C8 . . . . -168.8(2) no
C6 C7 C7A C11A . . . . 15.2(3) no
C7 C6 N5 C11B . . . . 65.6(3) no
C7 C7A C8 C9 . . . . -175.0(2) no
C7 C7A C11A C11 . . . . 172.6(2) no
C7 C7A C11A C11B . . . . -6.0(3) no
C7A C8 C9 C10 . . . . 1.6(4) no
C7A C11A C11 C10 . . . . 3.1(3) no
C8 C7A C11A C11 . . . . -3.4(3) no
C8 C7A C11A C11B . . . . 178.0(2) no
C8 C9 O1 C13 . . . . -1.5(3) no
C8 C9 C10 C11 . . . . -1.9(3) no
C9 C8 C7A C11A . . . . 1.1(3) no
C9 C10 O2 C14 . . . . -178.7(2) no
C9 C10 C11 C11A . . . . -0.4(3) no
C10 C9 O1 C13 . . . . 177.9(2) no
C10 C11 C11A C11B . . . . -178.3(2) no
C11 C10 O2 C14 . . . . 0.8(3) no
C11A C11B C1 C12 . . . . -59.5(3) no
